data_4068292
loop_
_publ_author_name
'Cruz, Carlos A.'
'Emslie, David J. H.'
'Robertson, Craig M.'
'Harrington, Laura E.'
'Jenkins, Hilary A.'
'Britten, James F.'

_publ_section_title
;
 Cationic Thorium Alkyl Complexes of Rigid NON- and NNN-Donor Ligands:
 \p-Arene Coordination as a Persistent Structural Motif
;
_journal_issue 6
_journal_name_full Organometallics
_journal_page_first 1891
_journal_paper_doi 10.1021/om800624t
_journal_volume 28
_journal_year 2009
_chemical_formula_moiety 'C45 H55 N3 Th, C38 H48 N3 Th, C24 B F20, 0.54(C6 H6), 0.75(C6 H14)''
_chemical_formula_sum 'C114.83 H116.83 B F20 N6 Th2'
_chemical_formula_weight 2435.89
_chemical_name_systematic
;

 ?

;
_space_group_IT_number 14
_symmetry_cell_setting monoclinic
_symmetry_space_group_name_Hall '-P 2yn'
_symmetry_space_group_name_H-M 'P 1 21/n 1'
_atom_sites_solution_hydrogens geom
_atom_sites_solution_primary direct
_atom_sites_solution_secondary difmap
_audit_creation_method SHELXL-97
_cell_angle_alpha 90.00
_cell_angle_beta 91.4000(10)
_cell_angle_gamma 90.00
_cell_formula_units_Z 4
_cell_length_a 12.8654(6)
_cell_length_b 15.9543(8)
_cell_length_c 53.790(3)
_cell_measurement_reflns_used 9951
_cell_measurement_temperature 173(2)
_cell_measurement_theta_max 21.61
_cell_measurement_theta_min 2.18
_cell_volume 11037.6(10)
_computing_cell_refinement 'Bruker APEX II'
_computing_data_collection 'Bruker APEX II'
_computing_data_reduction 'Bruker APEX II'
_computing_molecular_graphics 'Bruker SHELXTL'
_computing_publication_material 'Bruker SHELXTL'
_computing_structure_refinement 'SHELXL-97 (Sheldrick, 1997)'
_computing_structure_solution 'SHELXS-97 (Sheldrick, 1990)'
_diffrn_ambient_temperature 173(2)
_diffrn_measured_fraction_theta_full 0.999
_diffrn_measured_fraction_theta_max 0.999
_diffrn_measurement_device_type 'CCD area detector'
_diffrn_measurement_method 'phi and omega scans'
_diffrn_radiation_monochromator graphite
_diffrn_radiation_source 'fine-focus sealed tube'
_diffrn_radiation_type MoK\a
_diffrn_radiation_wavelength 0.71073
_diffrn_reflns_av_R_equivalents 0.1357
_diffrn_reflns_av_sigmaI/netI 0.1027
_diffrn_reflns_limit_h_max 15
_diffrn_reflns_limit_h_min -6
_diffrn_reflns_limit_k_max 18
_diffrn_reflns_limit_k_min -18
_diffrn_reflns_limit_l_max 63
_diffrn_reflns_limit_l_min -63
_diffrn_reflns_number 115012
_diffrn_reflns_theta_full 25.00
_diffrn_reflns_theta_max 25.00
_diffrn_reflns_theta_min 1.71
_exptl_absorpt_coefficient_mu 2.774
_exptl_absorpt_correction_T_max 0.8086
_exptl_absorpt_correction_T_min 0.3376
_exptl_absorpt_correction_type multi-scan
_exptl_absorpt_process_details SADABS
_exptl_crystal_colour colourless
_exptl_crystal_density_diffrn 1.466
_exptl_crystal_density_meas ?
_exptl_crystal_density_method 'not measured'
_exptl_crystal_description rod
_exptl_crystal_F_000 4851
_exptl_crystal_size_max 0.50
_exptl_crystal_size_mid 0.12
_exptl_crystal_size_min 0.08
_platon_squeeze_details
;
;
_refine_diff_density_max 2.613
_refine_diff_density_min -2.478
_refine_diff_density_rms 0.185
_refine_ls_extinction_method none
_refine_ls_goodness_of_fit_ref 1.129
_refine_ls_hydrogen_treatment refall
_refine_ls_matrix_type full
_refine_ls_number_parameters 1231
_refine_ls_number_reflns 19426
_refine_ls_number_restraints 4
_refine_ls_restrained_S_all 1.130
_refine_ls_R_factor_all 0.1140
_refine_ls_R_factor_gt 0.0813
_refine_ls_shift/su_max 0.135
_refine_ls_shift/su_mean 0.002
_refine_ls_structure_factor_coef Fsqd
_refine_ls_weighting_details 'calc w=1/[\s^2^(Fo^2^)+(0.1012P)^2^+0.0000P] where P=(Fo^2^+2Fc^2^)/3'
_refine_ls_weighting_scheme calc
_refine_ls_wR_factor_gt 0.1906
_refine_ls_wR_factor_ref 0.2049
_reflns_number_gt 13738
_reflns_number_total 19426
_reflns_threshold_expression >2sigma(I)
_cod_data_source_file om800624t_si_005.cif
_cod_data_source_block cruz23sq
_cod_depositor_comments
;
The following automatic conversions were performed:

'_symmetry_cell_setting' value 'Monoclinic' changed to 'monoclinic'
according to /home/saulius/struct/CIF-dictionaries/cif_core.dic
dictionary named 'cif_core.dic' version 2.4.2 from 2011-04-26.

Automatic conversion script
Id: cif_fix_values 1715 2011-07-08 13:25:40Z adriana 

The following automatic conversions were performed:

'_exptl_crystal_density_meas' value 'not measured' was changed to '?'
- the value is perceived as not measured.

Automatic conversion script
Id: cif_fix_values 3008 2015-01-20 13:52:24Z robertas 
;
_cod_original_cell_volume 11037.5(9)
_cod_original_sg_symbol_H-M P2(1)/n
_cod_database_code 4068292

loop_
_symmetry_equiv_pos_as_xyz
'x, y, z'
'-x+1/2, y+1/2, -z+1/2'
'-x, -y, -z'
'x-1/2, -y-1/2, z-1/2'

loop_
_atom_site_label
_atom_site_type_symbol
_atom_site_fract_x
_atom_site_fract_y
_atom_site_fract_z
_atom_site_U_iso_or_equiv
_atom_site_adp_type
_atom_site_occupancy
_atom_site_symmetry_multiplicity
_atom_site_calc_flag
_atom_site_refinement_flags
_atom_site_disorder_assembly
_atom_site_disorder_group
Th1 Th 0.62503(2) 0.53501(3) 0.072008(7) 0.03867(14) Uani 1 1 d . . .
N1 N 0.4690(5) 0.5394(6) 0.09093(15) 0.041(2) Uani 1 1 d . . .
C1 C 0.4411(7) 0.5777(8) 0.11431(19) 0.047(3) Uani 1 1 d . . .
H1A H 0.4178 0.5341 0.1260 0.056 Uiso 1 1 calc R . .
H1B H 0.3834 0.6179 0.1115 0.056 Uiso 1 1 calc R . .
Th2 Th 0.78201(3) 0.31291(3) 0.172266(8) 0.04246(14) Uani 1 1 d . . .
N2 N 0.6173(5) 0.6273(5) 0.11058(15) 0.040(2) Uani 1 1 d . . .
C2 C 0.5344(7) 0.6225(7) 0.12511(19) 0.043(3) Uani 1 1 d . . .
N3 N 0.7642(6) 0.6215(6) 0.07883(17) 0.051(2) Uani 1 1 d . . .
C3 C 0.5365(8) 0.6569(7) 0.1483(2) 0.052(3) Uani 1 1 d . . .
H3A H 0.4773 0.6523 0.1584 0.062 Uiso 1 1 calc R . .
N4 N 0.7835(6) 0.1734(5) 0.16408(19) 0.049(2) Uani 1 1 d . . .
C4 C 0.6247(9) 0.6989(7) 0.1573(2) 0.052(3) Uani 1 1 d . . .
H4A H 0.6262 0.7230 0.1735 0.063 Uiso 1 1 calc R . .
N5 N 0.9025(6) 0.2273(6) 0.20002(16) 0.048(2) Uani 1 1 d . . .
C5 C 0.7089(9) 0.7045(8) 0.1424(2) 0.057(3) Uani 1 1 d . . .
H5A H 0.7699 0.7332 0.1480 0.069 Uiso 1 1 calc R . .
N6 N 0.8371(6) 0.3793(6) 0.20817(17) 0.052(2) Uani 1 1 d . . .
C6 C 0.7038(7) 0.6678(7) 0.1190(2) 0.047(3) Uani 1 1 d . . .
C7 C 0.7915(8) 0.6717(8) 0.1005(2) 0.058(3) Uani 1 1 d . . .
H7A H 0.8031 0.7305 0.0954 0.070 Uiso 1 1 calc R . .
H7B H 0.8566 0.6502 0.1084 0.070 Uiso 1 1 calc R . .
C8 C 0.3863(6) 0.5128(8) 0.07385(19) 0.042(3) Uani 1 1 d . . .
C9 C 0.3504(6) 0.4293(7) 0.07445(19) 0.043(3) Uani 1 1 d . . .
C10 C 0.2810(7) 0.4032(8) 0.0550(2) 0.051(3) Uani 1 1 d . . .
H10A H 0.2557 0.3473 0.0547 0.061 Uiso 1 1 calc R . .
C11 C 0.2503(7) 0.4580(9) 0.0366(2) 0.056(3) Uani 1 1 d . . .
H11A H 0.2061 0.4389 0.0234 0.068 Uiso 1 1 calc R . .
C12 C 0.2825(8) 0.5408(9) 0.0370(2) 0.056(3) Uani 1 1 d . . .
H12A H 0.2588 0.5778 0.0242 0.067 Uiso 1 1 calc R . .
C13 C 0.3500(7) 0.5715(8) 0.05597(19) 0.047(3) Uani 1 1 d . . .
C14 C 0.3747(8) 0.3724(7) 0.0955(2) 0.049(3) Uani 1 1 d . . .
H14A H 0.4365 0.3960 0.1047 0.059 Uiso 1 1 calc R . .
C15 C 0.2849(10) 0.3691(10) 0.1137(3) 0.081(4) Uani 1 1 d . . .
H15A H 0.3032 0.3314 0.1275 0.122 Uiso 1 1 calc R . .
H15B H 0.2222 0.3483 0.1050 0.122 Uiso 1 1 calc R . .
H15C H 0.2718 0.4254 0.1201 0.122 Uiso 1 1 calc R . .
C16 C 0.4014(10) 0.2834(9) 0.0882(3) 0.075(4) Uani 1 1 d . . .
H16A H 0.4578 0.2842 0.0762 0.113 Uiso 1 1 calc R . .
H16B H 0.3400 0.2565 0.0805 0.113 Uiso 1 1 calc R . .
H16C H 0.4236 0.2518 0.1030 0.113 Uiso 1 1 calc R . .
C17 C 0.3742(8) 0.6634(8) 0.0568(2) 0.054(3) Uani 1 1 d . . .
H17A H 0.4329 0.6714 0.0691 0.065 Uiso 1 1 calc R . .
C18 C 0.2779(9) 0.7124(9) 0.0668(3) 0.080(4) Uani 1 1 d . . .
H18A H 0.2565 0.6874 0.0825 0.120 Uiso 1 1 calc R . .
H18B H 0.2203 0.7091 0.0546 0.120 Uiso 1 1 calc R . .
H18C H 0.2968 0.7712 0.0696 0.120 Uiso 1 1 calc R . .
C19 C 0.4059(11) 0.7034(9) 0.0327(3) 0.078(4) Uani 1 1 d . . .
H19A H 0.4656 0.6731 0.0261 0.118 Uiso 1 1 calc R . .
H19B H 0.4252 0.7620 0.0357 0.118 Uiso 1 1 calc R . .
H19C H 0.3477 0.7010 0.0207 0.118 Uiso 1 1 calc R . .
C20 C 0.8368(8) 0.6270(7) 0.0587(2) 0.051(3) Uani 1 1 d . . .
C21 C 0.8114(9) 0.6776(8) 0.0384(3) 0.065(4) Uani 1 1 d . . .
C22 C 0.8783(10) 0.6797(9) 0.0178(3) 0.073(4) Uani 1 1 d . . .
H22A H 0.8623 0.7135 0.0037 0.088 Uiso 1 1 calc R . .
C23 C 0.9673(9) 0.6312(10) 0.0188(3) 0.081(4) Uani 1 1 d . . .
H23A H 1.0123 0.6308 0.0051 0.097 Uiso 1 1 calc R . .
C24 C 0.9920(8) 0.5834(10) 0.0396(3) 0.073(4) Uani 1 1 d . . .
H24A H 1.0554 0.5528 0.0399 0.087 Uiso 1 1 calc R . .
C25 C 0.9294(7) 0.5781(8) 0.0596(2) 0.059(3) Uani 1 1 d . . .
C26 C 0.7150(11) 0.7361(10) 0.0373(3) 0.089(5) Uani 1 1 d . . .
H26A H 0.6581 0.7082 0.0465 0.107 Uiso 1 1 calc R . .
C27 C 0.740(2) 0.8196(13) 0.0502(4) 0.166(10) Uani 1 1 d . . .
H27A H 0.7633 0.8088 0.0674 0.248 Uiso 1 1 calc R . .
H27B H 0.6771 0.8545 0.0503 0.248 Uiso 1 1 calc R . .
H27C H 0.7946 0.8487 0.0413 0.248 Uiso 1 1 calc R . .
C28 C 0.6745(10) 0.7548(11) 0.0114(3) 0.092(5) Uani 1 1 d . . .
H28A H 0.6569 0.7022 0.0029 0.138 Uiso 1 1 calc R . .
H28B H 0.7279 0.7845 0.0022 0.138 Uiso 1 1 calc R . .
H28C H 0.6122 0.7899 0.0124 0.138 Uiso 1 1 calc R . .
C29 C 0.9640(8) 0.5277(9) 0.0816(2) 0.065(4) Uani 1 1 d . . .
H29A H 0.9056 0.5281 0.0936 0.078 Uiso 1 1 calc R . .
C30 C 0.9843(10) 0.4349(10) 0.0748(3) 0.086(5) Uani 1 1 d . . .
H30A H 1.0068 0.4040 0.0897 0.129 Uiso 1 1 calc R . .
H30B H 1.0387 0.4321 0.0624 0.129 Uiso 1 1 calc R . .
H30C H 0.9202 0.4099 0.0679 0.129 Uiso 1 1 calc R . .
C31 C 1.0575(9) 0.5649(12) 0.0951(3) 0.098(6) Uani 1 1 d . . .
H31A H 1.0431 0.6235 0.0993 0.148 Uiso 1 1 calc R . .
H31B H 1.1178 0.5624 0.0843 0.148 Uiso 1 1 calc R . .
H31C H 1.0722 0.5331 0.1103 0.148 Uiso 1 1 calc R . .
C32 C 0.6017(8) 0.5289(8) 0.0246(2) 0.055(3) Uani 1 1 d . . .
H32A H 0.5293 0.5369 0.0184 0.066 Uiso 1 1 calc R . .
H32B H 0.6510 0.5643 0.0154 0.066 Uiso 1 1 calc R . .
C33 C 0.6324(8) 0.4441(8) 0.0273(2) 0.053(3) Uani 1 1 d . . .
C34 C 0.7391(9) 0.4210(10) 0.0288(2) 0.068(4) Uani 1 1 d . . .
H34A H 0.7907 0.4632 0.0274 0.081 Uiso 1 1 calc R . .
C35 C 0.7702(14) 0.3381(12) 0.0325(3) 0.087(5) Uani 1 1 d . . .
H35A H 0.8421 0.3244 0.0326 0.104 Uiso 1 1 calc R . .
C36 C 0.6981(19) 0.2760(13) 0.0359(3) 0.107(6) Uani 1 1 d . . .
H36A H 0.7194 0.2198 0.0388 0.128 Uiso 1 1 calc R . .
C37 C 0.5977(17) 0.2962(12) 0.0351(3) 0.095(5) Uani 1 1 d . . .
H37A H 0.5474 0.2533 0.0370 0.114 Uiso 1 1 calc R . .
C38 C 0.5645(10) 0.3784(10) 0.0316(2) 0.068(4) Uani 1 1 d . . .
H38A H 0.4922 0.3901 0.0322 0.082 Uiso 1 1 calc R . .
C39 C 0.7058(8) 0.4082(7) 0.0965(2) 0.052(3) Uani 1 1 d . . .
H39A H 0.6848 0.3554 0.0881 0.063 Uiso 1 1 calc R . .
H39B H 0.7826 0.4121 0.0962 0.063 Uiso 1 1 calc R . .
C40 C 0.6734(7) 0.4057(7) 0.12220(19) 0.041(3) Uani 1 1 d . . .
C41 C 0.6022(7) 0.3433(7) 0.1308(2) 0.041(3) Uani 1 1 d . . .
H41A H 0.5846 0.2968 0.1205 0.049 Uiso 1 1 calc R . .
C42 C 0.5589(7) 0.3511(9) 0.1542(2) 0.058(4) Uani 1 1 d . . .
H42A H 0.5017 0.3121 0.1589 0.070 Uiso 1 1 calc R . .
C43 C 0.5883(9) 0.4145(9) 0.1705(2) 0.060(3) Uani 1 1 d . . .
H43A H 0.5486 0.4247 0.1860 0.072 Uiso 1 1 calc R . .
C44 C 0.6628(9) 0.4730(8) 0.1626(2) 0.060(3) Uani 1 1 d . . .
H44A H 0.6784 0.5234 0.1731 0.071 Uiso 1 1 calc R . .
C45 C 0.7055(9) 0.4660(8) 0.1403(2) 0.055(3) Uani 1 1 d . . .
H45A H 0.7602 0.5034 0.1363 0.066 Uiso 1 1 calc R . .
C46 C 0.8609(9) 0.1104(8) 0.1729(3) 0.068(4) Uani 1 1 d . . .
H46A H 0.9070 0.0949 0.1592 0.082 Uiso 1 1 calc R . .
H46B H 0.8248 0.0592 0.1785 0.082 Uiso 1 1 calc R . .
C47 C 0.9237(8) 0.1466(8) 0.1939(2) 0.052(3) Uani 1 1 d . . .
C48 C 0.9976(9) 0.1010(9) 0.2072(3) 0.065(4) Uani 1 1 d . . .
H48A H 1.0135 0.0447 0.2029 0.078 Uiso 1 1 calc R . .
C49 C 1.0488(10) 0.1424(11) 0.2274(3) 0.074(4) Uani 1 1 d . . .
H49A H 1.1006 0.1130 0.2368 0.089 Uiso 1 1 calc R . .
C50 C 1.0267(9) 0.2212(10) 0.2337(2) 0.067(4) Uani 1 1 d . . .
H50A H 1.0598 0.2472 0.2476 0.080 Uiso 1 1 calc R . .
C51 C 0.9529(8) 0.2646(8) 0.2190(2) 0.051(3) Uani 1 1 d . . .
C52 C 0.9263(8) 0.3526(8) 0.2242(2) 0.057(3) Uani 1 1 d . . .
H52A H 0.9870 0.3889 0.2211 0.068 Uiso 1 1 calc R . .
H52B H 0.9082 0.3586 0.2419 0.068 Uiso 1 1 calc R . .
C53 C 0.6879(8) 0.1405(8) 0.1538(2) 0.055(3) Uani 1 1 d . . .
C54 C 0.6018(9) 0.1378(7) 0.1697(3) 0.062(3) Uani 1 1 d . B .
C55 C 0.5041(9) 0.1126(8) 0.1596(3) 0.071(4) Uani 1 1 d . . .
H55A H 0.4450 0.1102 0.1698 0.085 Uiso 1 1 calc R . .
C56 C 0.4960(9) 0.0920(9) 0.1352(3) 0.073(4) Uani 1 1 d . . .
H56A H 0.4298 0.0764 0.1285 0.088 Uiso 1 1 calc R . .
C57 C 0.5806(10) 0.0925(9) 0.1196(3) 0.072(4) Uani 1 1 d . . .
H57A H 0.5716 0.0779 0.1025 0.087 Uiso 1 1 calc R . .
C58 C 0.6781(9) 0.1146(8) 0.1290(2) 0.063(3) Uani 1 1 d . . .
C59 C 0.6107(10) 0.1536(8) 0.1983(3) 0.084(5) Uani 1 1 d D . .
H59A H 0.6661 0.1971 0.1969 0.100 Uiso 1 1 calc R A 1
C60 C 0.681(10) 0.092(6) 0.2088(18) 0.11(4) Uiso 0.20(7) 1 d PD B 1
H60A H 0.7513 0.1026 0.2033 0.166 Uiso 0.20(7) 1 calc PR B 1
H60B H 0.6587 0.0357 0.2033 0.166 Uiso 0.20(7) 1 calc PR B 1
H60C H 0.6793 0.0944 0.2270 0.166 Uiso 0.20(7) 1 calc PR B 1
C61 C 0.549(7) 0.204(4) 0.2154(15) 0.07(3) Uiso 0.20(7) 1 d PD B 1
H61A H 0.5374 0.2596 0.2083 0.106 Uiso 0.20(7) 1 calc PR B 1
H61B H 0.5865 0.2089 0.2314 0.106 Uiso 0.20(7) 1 calc PR B 1
H61C H 0.4820 0.1762 0.2179 0.106 Uiso 0.20(7) 1 calc PR B 1
C61' C 0.513(2) 0.1944(18) 0.2071(7) 0.118(10) Uiso 0.80(7) 1 d PD B 2
H61D H 0.5028 0.2480 0.1985 0.176 Uiso 0.80(7) 1 calc PR B 2
H61E H 0.5186 0.2041 0.2250 0.176 Uiso 0.80(7) 1 calc PR B 2
H61F H 0.4535 0.1576 0.2034 0.176 Uiso 0.80(7) 1 calc PR B 2
C60' C 0.624(2) 0.0730(12) 0.2124(4) 0.084(8) Uiso 0.80(7) 1 d PD B 2
H60D H 0.6936 0.0506 0.2099 0.126 Uiso 0.80(7) 1 calc PR B 2
H60E H 0.5718 0.0324 0.2064 0.126 Uiso 0.80(7) 1 calc PR B 2
H60F H 0.6144 0.0833 0.2302 0.126 Uiso 0.80(7) 1 calc PR B 2
C62 C 0.7733(9) 0.1165(8) 0.1122(2) 0.055(3) Uani 1 1 d . . .
H62A H 0.8365 0.1103 0.1233 0.066 Uiso 1 1 calc R . .
C63 C 0.7824(10) 0.1997(9) 0.0988(3) 0.081(4) Uani 1 1 d . . .
H63A H 0.7817 0.2455 0.1109 0.121 Uiso 1 1 calc R . .
H63B H 0.7238 0.2061 0.0870 0.121 Uiso 1 1 calc R . .
H63C H 0.8478 0.2011 0.0898 0.121 Uiso 1 1 calc R . .
C64 C 0.7743(10) 0.0429(9) 0.0931(3) 0.080(4) Uani 1 1 d . . .
H64A H 0.8363 0.0472 0.0829 0.121 Uiso 1 1 calc R . .
H64B H 0.7119 0.0459 0.0823 0.121 Uiso 1 1 calc R . .
H64C H 0.7752 -0.0107 0.1020 0.121 Uiso 1 1 calc R . .
C65 C 0.7971(7) 0.4599(7) 0.21602(19) 0.044(3) Uani 1 1 d . . .
C66 C 0.7067(8) 0.4606(9) 0.2307(2) 0.054(3) Uani 1 1 d . . .
C67 C 0.6644(9) 0.5393(9) 0.2372(2) 0.060(3) Uani 1 1 d . . .
H67A H 0.6062 0.5418 0.2477 0.073 Uiso 1 1 calc R . .
C68 C 0.7065(9) 0.6107(9) 0.2285(2) 0.067(4) Uani 1 1 d . . .
H68A H 0.6728 0.6625 0.2316 0.081 Uiso 1 1 calc R . .
C69 C 0.7961(8) 0.6111(8) 0.2152(2) 0.056(3) Uani 1 1 d . . .
H69A H 0.8268 0.6625 0.2104 0.068 Uiso 1 1 calc R . .
C70 C 0.8408(7) 0.5360(8) 0.2091(2) 0.048(3) Uani 1 1 d . . .
C71 C 0.6624(9) 0.3826(10) 0.2418(3) 0.076(4) Uani 1 1 d . . .
H71A H 0.6801 0.3342 0.2309 0.091 Uiso 1 1 calc R . .
C72 C 0.7104(13) 0.3658(11) 0.2680(3) 0.113(6) Uani 1 1 d . . .
H72A H 0.7862 0.3628 0.2669 0.170 Uiso 1 1 calc R . .
H72B H 0.6838 0.3127 0.2743 0.170 Uiso 1 1 calc R . .
H72C H 0.6916 0.4114 0.2792 0.170 Uiso 1 1 calc R . .
C73 C 0.5396(10) 0.3863(12) 0.2438(3) 0.103(6) Uani 1 1 d . . .
H73A H 0.5081 0.3943 0.2272 0.155 Uiso 1 1 calc R . .
H73B H 0.5205 0.4331 0.2546 0.155 Uiso 1 1 calc R . .
H73C H 0.5145 0.3337 0.2509 0.155 Uiso 1 1 calc R . .
C74 C 0.9447(7) 0.5385(8) 0.1948(2) 0.052(3) Uani 1 1 d . . .
H74A H 0.9626 0.4797 0.1900 0.062 Uiso 1 1 calc R . .
C75 C 1.0311(8) 0.5709(10) 0.2127(2) 0.074(4) Uani 1 1 d . . .
H75A H 1.0352 0.5350 0.2275 0.111 Uiso 1 1 calc R . .
H75B H 1.0150 0.6285 0.2177 0.111 Uiso 1 1 calc R . .
H75C H 1.0978 0.5700 0.2043 0.111 Uiso 1 1 calc R . .
C76 C 0.9365(8) 0.5896(8) 0.1715(2) 0.054(3) Uani 1 1 d . . .
H76A H 0.8825 0.5659 0.1605 0.081 Uiso 1 1 calc R . .
H76B H 1.0033 0.5890 0.1632 0.081 Uiso 1 1 calc R . .
H76C H 0.9183 0.6475 0.1757 0.081 Uiso 1 1 calc R . .
C77 C 0.9249(7) 0.3604(8) 0.1444(2) 0.056(3) Uani 1 1 d . . .
H77A H 0.9025 0.3545 0.1268 0.067 Uiso 1 1 calc R . .
H77B H 0.9414 0.4201 0.1477 0.067 Uiso 1 1 calc R . .
C78 C 1.0184(7) 0.3077(7) 0.1497(2) 0.043(3) Uani 1 1 d . . .
C79 C 1.0359(9) 0.2339(8) 0.1380(3) 0.062(3) Uani 1 1 d . . .
H79A H 0.9878 0.2164 0.1254 0.075 Uiso 1 1 calc R . .
C80 C 1.1215(11) 0.1816(10) 0.1437(3) 0.088(5) Uani 1 1 d . . .
H80A H 1.1319 0.1310 0.1348 0.105 Uiso 1 1 calc R . .
C81 C 1.1901(10) 0.2060(10) 0.1624(3) 0.078(4) Uani 1 1 d . . .
H81A H 1.2469 0.1705 0.1669 0.094 Uiso 1 1 calc R . .
C82 C 1.1781(9) 0.2782(11) 0.1745(3) 0.078(4) Uani 1 1 d . . .
H82A H 1.2272 0.2944 0.1871 0.093 Uiso 1 1 calc R . .
C83 C 1.0934(8) 0.3303(8) 0.1686(2) 0.057(3) Uani 1 1 d . . .
H83A H 1.0856 0.3815 0.1773 0.069 Uiso 1 1 calc R . .
F1 F 0.0743(4) 0.7733(4) 0.19250(13) 0.0583(17) Uani 1 1 d . . .
B1 B 0.2746(8) 0.8238(8) 0.1761(2) 0.043(3) Uani 1 1 d . . .
F2 F -0.1134(5) 0.8210(5) 0.17578(15) 0.078(2) Uani 1 1 d . . .
F3 F -0.1328(5) 0.9328(6) 0.13778(17) 0.096(3) Uani 1 1 d . . .
F4 F 0.0405(6) 0.9962(6) 0.11694(17) 0.102(3) Uani 1 1 d . . .
F5 F 0.2298(5) 0.9514(5) 0.13356(15) 0.076(2) Uani 1 1 d . . .
F6 F 0.2985(5) 0.7900(5) 0.12376(12) 0.0659(19) Uani 1 1 d . . .
F7 F 0.4667(6) 0.8145(5) 0.09639(15) 0.086(2) Uani 1 1 d . . .
F8 F 0.6426(5) 0.8816(5) 0.11712(16) 0.088(3) Uani 1 1 d . . .
F9 F 0.6491(4) 0.9232(5) 0.16594(15) 0.080(2) Uani 1 1 d . . .
F10 F 0.4838(4) 0.9004(4) 0.19340(13) 0.0641(19) Uani 1 1 d . . .
F11 F 0.3043(5) 1.0005(5) 0.18368(17) 0.076(2) Uani 1 1 d . . .
F12 F 0.2911(6) 1.0887(7) 0.2250(2) 0.120(4) Uani 1 1 d . . .
F13 F 0.2462(6) 1.0144(8) 0.26778(19) 0.133(5) Uani 1 1 d . . .
F14 F 0.2159(6) 0.8443(8) 0.26912(15) 0.123(4) Uani 1 1 d . . .
F15 F 0.2320(5) 0.7530(6) 0.22857(12) 0.073(2) Uani 1 1 d . . .
F16 F 0.1515(4) 0.6902(4) 0.14721(12) 0.0555(17) Uani 1 1 d . . .
F17 F 0.1855(5) 0.5271(4) 0.15004(14) 0.073(2) Uani 1 1 d . . .
F18 F 0.3333(5) 0.4616(5) 0.18111(15) 0.080(2) Uani 1 1 d . . .
F19 F 0.4503(5) 0.5684(5) 0.21022(15) 0.079(2) Uani 1 1 d . . .
F20 F 0.4217(4) 0.7323(4) 0.20714(11) 0.0571(17) Uani 1 1 d . . .
C84 C 0.1633(8) 0.8572(8) 0.1635(2) 0.052(3) Uani 1 1 d . . .
C85 C 0.0702(7) 0.8284(7) 0.1739(2) 0.048(3) Uani 1 1 d . . .
C86 C -0.0285(8) 0.8534(8) 0.1652(3) 0.057(3) Uani 1 1 d . . .
C87 C -0.0380(9) 0.9077(9) 0.1462(3) 0.068(4) Uani 1 1 d . . .
C88 C 0.0512(9) 0.9406(8) 0.1356(3) 0.063(3) Uani 1 1 d . . .
C89 C 0.1475(9) 0.9138(8) 0.1447(2) 0.058(3) Uani 1 1 d . . .
C90 C 0.3776(7) 0.8480(7) 0.1597(2) 0.047(3) Uani 1 1 d . . .
C91 C 0.3823(8) 0.8267(9) 0.1351(2) 0.060(3) Uani 1 1 d . . .
C92 C 0.4679(9) 0.8377(8) 0.1203(3) 0.064(3) Uani 1 1 d . . .
C93 C 0.5584(9) 0.8717(8) 0.1314(3) 0.063(4) Uani 1 1 d . . .
C94 C 0.5597(7) 0.8917(7) 0.1554(3) 0.055(3) Uani 1 1 d . . .
C95 C 0.4733(7) 0.8807(7) 0.1696(2) 0.054(3) Uani 1 1 d . . .
C96 C 0.2716(7) 0.8717(9) 0.2031(2) 0.058(3) Uani 1 1 d . . .
C97 C 0.2837(8) 0.9567(10) 0.2046(3) 0.070(4) Uani 1 1 d . . .
C98 C 0.2769(8) 1.0064(12) 0.2257(4) 0.088(6) Uani 1 1 d . . .
C99 C 0.2551(9) 0.9652(16) 0.2474(3) 0.096(7) Uani 1 1 d . . .
C100 C 0.2391(9) 0.8813(14) 0.2480(3) 0.082(5) Uani 1 1 d . . .
C101 C 0.2464(8) 0.8363(10) 0.2262(2) 0.064(4) Uani 1 1 d . . .
C102 C 0.2838(7) 0.7212(7) 0.17812(19) 0.042(3) Uani 1 1 d . . .
C103 C 0.2274(8) 0.6637(8) 0.1640(2) 0.048(3) Uani 1 1 d . . .
C104 C 0.2427(8) 0.5790(8) 0.1645(2) 0.053(3) Uani 1 1 d . . .
C105 C 0.3178(8) 0.5454(8) 0.1804(2) 0.057(3) Uani 1 1 d . . .
C106 C 0.3745(8) 0.5997(8) 0.1948(2) 0.052(3) Uani 1 1 d . . .
C107 C 0.3581(7) 0.6820(8) 0.1933(2) 0.050(3) Uani 1 1 d . . .
C7S C 0.3834(15) 0.1067(10) 0.0424(4) 0.100 Uiso 0.538(11) 1 d PG . .
H7SA H 0.3519 0.1579 0.0373 0.120 Uiso 0.538(11) 1 calc PR . .
C8S C 0.3415(13) 0.0610(13) 0.0618(4) 0.100 Uiso 0.538(11) 1 d PG . .
H8SA H 0.2815 0.0810 0.0699 0.120 Uiso 0.538(11) 1 calc PR . .
C9S C 0.3875(15) -0.0139(12) 0.0694(3) 0.100 Uiso 0.538(11) 1 d PG . .
H9SA H 0.3590 -0.0451 0.0826 0.120 Uiso 0.538(11) 1 calc PR . .
C10S C 0.4753(15) -0.0432(11) 0.0575(4) 0.100 Uiso 0.538(11) 1 d PG . .
H10B H 0.5068 -0.0944 0.0627 0.120 Uiso 0.538(11) 1 calc PR . .
C11S C 0.5171(13) 0.0025(13) 0.0382(4) 0.100 Uiso 0.538(11) 1 d PG . .
H11B H 0.5771 -0.0175 0.0301 0.120 Uiso 0.538(11) 1 calc PR . .
C12S C 0.4712(15) 0.0774(12) 0.0306(3) 0.100 Uiso 0.538(11) 1 d PG . .
H12B H 0.4997 0.1086 0.0174 0.120 Uiso 0.538(11) 1 calc PR . .

loop_
_atom_site_aniso_label
_atom_site_aniso_U_11
_atom_site_aniso_U_22
_atom_site_aniso_U_33
_atom_site_aniso_U_23
_atom_site_aniso_U_13
_atom_site_aniso_U_12
Th1 0.02342(18) 0.0510(3) 0.0418(2) 0.00261(19) 0.00431(14) 0.00337(16)
N1 0.026(4) 0.059(6) 0.039(5) -0.009(4) 0.002(3) -0.002(4)
C1 0.023(4) 0.069(8) 0.049(7) -0.003(6) 0.011(4) 0.005(5)
Th2 0.02778(19) 0.0444(3) 0.0549(3) 0.0076(2) -0.00509(16) 0.00210(16)
N2 0.027(4) 0.046(6) 0.047(5) 0.005(4) 0.003(4) -0.002(4)
C2 0.038(5) 0.051(7) 0.041(6) 0.008(5) 0.002(4) 0.001(5)
N3 0.036(4) 0.063(7) 0.053(6) 0.000(5) 0.013(4) -0.002(4)
C3 0.040(6) 0.055(8) 0.060(8) -0.009(6) 0.001(5) 0.006(5)
N4 0.036(4) 0.026(5) 0.086(7) -0.003(5) 0.001(4) -0.001(4)
C4 0.065(7) 0.051(8) 0.040(7) -0.005(6) -0.007(5) 0.010(6)
N5 0.029(4) 0.066(7) 0.050(6) 0.017(5) 0.011(4) -0.004(4)
C5 0.044(6) 0.068(9) 0.059(8) -0.015(7) -0.012(6) 0.009(6)
N6 0.034(4) 0.069(7) 0.053(6) 0.010(5) -0.007(4) -0.009(4)
C6 0.027(5) 0.053(8) 0.062(8) 0.003(6) 0.000(5) 0.001(5)
C7 0.039(6) 0.070(9) 0.067(8) -0.010(7) 0.010(5) -0.006(6)
C8 0.014(4) 0.073(8) 0.041(6) -0.003(6) 0.003(4) 0.004(5)
C9 0.016(4) 0.061(8) 0.050(7) -0.001(6) 0.006(4) -0.001(5)
C10 0.023(5) 0.054(8) 0.077(8) 0.001(7) 0.009(5) 0.005(5)
C11 0.026(5) 0.088(10) 0.055(8) -0.027(7) 0.004(5) -0.004(6)
C12 0.035(5) 0.095(11) 0.038(6) -0.007(7) 0.005(5) 0.007(6)
C13 0.028(5) 0.070(8) 0.043(6) 0.000(6) 0.013(4) 0.000(5)
C14 0.038(5) 0.049(7) 0.061(7) -0.002(6) -0.005(5) -0.002(5)
C15 0.076(9) 0.087(11) 0.081(10) 0.033(9) 0.022(7) 0.007(8)
C16 0.056(7) 0.079(10) 0.090(11) 0.003(8) -0.014(7) 0.011(7)
C17 0.034(5) 0.061(8) 0.068(8) 0.002(6) -0.003(5) 0.006(5)
C18 0.054(7) 0.087(11) 0.098(11) -0.018(9) 0.017(7) 0.007(7)
C19 0.084(9) 0.077(11) 0.075(10) 0.020(8) 0.019(8) 0.002(8)
C20 0.036(5) 0.051(7) 0.064(8) 0.008(6) 0.008(5) -0.013(5)
C21 0.049(7) 0.068(9) 0.078(10) -0.003(8) 0.013(6) -0.012(6)
C22 0.062(8) 0.078(10) 0.079(10) -0.004(8) 0.002(7) -0.015(7)
C23 0.041(7) 0.113(13) 0.088(11) -0.004(10) 0.026(7) 0.001(7)
C24 0.031(6) 0.100(11) 0.087(10) 0.012(9) 0.022(6) 0.013(6)
C25 0.020(5) 0.080(9) 0.078(9) -0.023(7) 0.014(5) -0.009(5)
C26 0.072(9) 0.081(12) 0.115(13) 0.027(10) 0.030(9) 0.015(8)
C27 0.22(3) 0.104(17) 0.17(2) -0.066(16) -0.005(19) 0.052(17)
C28 0.065(8) 0.109(14) 0.102(12) 0.048(10) 0.010(8) 0.000(9)
C29 0.037(6) 0.084(10) 0.074(9) 0.008(8) 0.008(6) 0.006(6)
C30 0.053(7) 0.112(13) 0.094(11) 0.015(10) 0.013(7) 0.023(8)
C31 0.033(6) 0.173(17) 0.089(11) 0.023(11) -0.010(6) -0.006(8)
C32 0.037(5) 0.071(9) 0.057(7) -0.003(6) 0.008(5) 0.012(6)
C33 0.043(6) 0.073(9) 0.042(7) -0.002(6) 0.011(5) 0.005(6)
C34 0.052(7) 0.094(11) 0.057(8) 0.000(7) -0.009(6) 0.026(7)
C35 0.096(11) 0.108(14) 0.057(9) 0.001(9) -0.006(8) 0.056(11)
C36 0.153(19) 0.082(14) 0.086(13) 0.011(10) -0.004(13) 0.053(14)
C37 0.140(16) 0.085(13) 0.062(10) -0.005(9) 0.031(10) -0.030(12)
C38 0.061(8) 0.088(11) 0.056(8) 0.001(8) 0.004(6) 0.024(8)
C39 0.034(5) 0.052(8) 0.072(8) 0.007(6) 0.011(5) 0.006(5)
C40 0.032(5) 0.041(7) 0.050(7) 0.013(5) 0.001(4) 0.017(4)
C41 0.029(5) 0.036(6) 0.056(7) 0.008(5) -0.006(5) -0.003(4)
C42 0.022(5) 0.088(10) 0.065(8) 0.039(8) -0.004(5) 0.000(5)
C43 0.052(7) 0.084(10) 0.043(7) -0.002(7) -0.005(6) 0.026(7)
C44 0.066(8) 0.049(8) 0.063(9) 0.005(7) -0.022(6) 0.022(6)
C45 0.049(6) 0.066(9) 0.050(8) 0.016(7) -0.014(5) -0.002(6)
C46 0.060(7) 0.055(8) 0.089(10) -0.003(7) 0.006(7) 0.023(6)
C47 0.042(6) 0.052(8) 0.061(8) 0.011(6) 0.010(5) 0.005(5)
C48 0.051(7) 0.068(9) 0.076(9) 0.014(7) 0.019(6) 0.028(6)
C49 0.050(7) 0.106(13) 0.067(9) 0.033(9) 0.012(7) 0.027(8)
C50 0.050(7) 0.105(12) 0.046(7) 0.026(8) 0.007(5) 0.017(7)
C51 0.039(5) 0.074(9) 0.040(6) 0.009(6) -0.006(5) 0.006(6)
C52 0.044(6) 0.079(10) 0.046(7) 0.004(6) -0.006(5) 0.013(6)
C53 0.035(5) 0.061(8) 0.068(9) 0.022(7) -0.002(5) 0.005(5)
C54 0.047(6) 0.042(8) 0.097(10) -0.004(7) 0.005(6) 0.002(5)
C55 0.043(6) 0.063(9) 0.107(12) -0.020(8) 0.009(7) 0.002(6)
C56 0.040(7) 0.071(10) 0.107(12) -0.004(9) -0.020(7) 0.010(6)
C57 0.060(8) 0.068(10) 0.088(10) 0.017(8) -0.010(7) -0.002(7)
C58 0.049(7) 0.067(9) 0.071(9) 0.020(7) -0.005(6) 0.011(6)
C59 0.074(9) 0.073(10) 0.107(12) -0.050(9) 0.048(8) -0.037(8)
C62 0.057(7) 0.051(8) 0.057(8) 0.003(6) -0.002(6) 0.008(6)
C63 0.074(9) 0.090(11) 0.078(10) 0.046(9) 0.009(7) 0.005(8)
C64 0.069(8) 0.086(11) 0.087(11) 0.014(9) 0.004(7) -0.002(8)
C65 0.037(5) 0.051(7) 0.043(6) 0.004(5) -0.002(4) -0.003(5)
C66 0.036(5) 0.088(10) 0.038(6) 0.007(6) -0.003(5) -0.015(6)
C67 0.047(6) 0.074(10) 0.061(8) 0.008(7) 0.016(6) -0.009(7)
C68 0.055(7) 0.068(9) 0.079(9) 0.006(8) -0.006(6) 0.007(7)
C69 0.038(6) 0.056(8) 0.075(8) 0.024(7) 0.004(5) 0.000(5)
C70 0.030(5) 0.057(8) 0.058(7) 0.000(6) -0.008(5) 0.005(5)
C71 0.058(7) 0.102(12) 0.068(9) -0.001(8) 0.018(7) -0.032(8)
C72 0.105(12) 0.102(14) 0.133(16) 0.057(12) -0.002(11) -0.033(11)
C73 0.056(8) 0.144(16) 0.111(13) -0.010(11) 0.032(8) -0.035(9)
C74 0.028(5) 0.060(8) 0.068(8) 0.006(6) 0.009(5) 0.000(5)
C75 0.029(5) 0.125(13) 0.068(9) 0.029(8) -0.004(5) -0.011(7)
C76 0.033(5) 0.061(8) 0.067(8) 0.000(6) -0.002(5) -0.015(5)
C77 0.033(5) 0.071(9) 0.064(8) 0.012(7) 0.001(5) 0.003(5)
C78 0.026(5) 0.053(7) 0.050(7) 0.011(6) 0.005(4) -0.002(5)
C79 0.044(6) 0.055(9) 0.089(10) 0.006(7) 0.002(6) -0.001(6)
C80 0.061(8) 0.086(12) 0.117(13) -0.016(10) 0.008(9) 0.024(8)
C81 0.044(7) 0.078(11) 0.114(13) 0.019(10) -0.001(8) 0.004(7)
C82 0.032(6) 0.113(13) 0.088(11) 0.001(10) 0.003(6) 0.011(7)
C83 0.042(6) 0.078(9) 0.053(7) -0.008(6) 0.009(5) 0.004(6)
F1 0.031(3) 0.072(5) 0.072(5) -0.002(4) 0.006(3) 0.001(3)
B1 0.032(6) 0.047(8) 0.051(8) -0.004(6) -0.005(5) -0.004(5)
F2 0.033(3) 0.089(6) 0.111(6) -0.009(5) -0.001(4) -0.002(3)
F3 0.054(4) 0.096(6) 0.136(7) 0.005(5) -0.036(4) 0.010(4)
F4 0.089(6) 0.100(7) 0.115(7) 0.038(6) -0.030(5) -0.002(5)
F5 0.059(4) 0.064(5) 0.105(6) 0.025(4) 0.001(4) -0.001(4)
F6 0.057(4) 0.079(5) 0.062(4) -0.003(4) 0.004(3) -0.016(4)
F7 0.090(5) 0.096(6) 0.075(6) -0.009(5) 0.038(4) -0.022(5)
F8 0.052(4) 0.085(6) 0.128(7) -0.002(5) 0.049(4) -0.011(4)
F9 0.034(3) 0.075(5) 0.131(7) -0.027(5) 0.018(4) -0.006(3)
F10 0.031(3) 0.077(5) 0.084(5) -0.023(4) 0.001(3) -0.004(3)
F11 0.042(4) 0.064(5) 0.125(7) -0.025(5) 0.014(4) -0.006(3)
F12 0.051(4) 0.116(8) 0.192(10) -0.088(8) 0.028(5) -0.016(5)
F13 0.045(4) 0.213(12) 0.141(8) -0.121(8) -0.006(5) 0.010(5)
F14 0.066(5) 0.258(14) 0.046(5) -0.025(6) -0.002(4) 0.044(6)
F15 0.056(4) 0.113(7) 0.052(4) 0.005(4) 0.009(3) 0.012(4)
F16 0.034(3) 0.063(4) 0.070(4) -0.007(3) -0.001(3) -0.006(3)
F17 0.068(4) 0.051(5) 0.099(6) -0.012(4) 0.000(4) -0.006(4)
F18 0.063(4) 0.067(5) 0.109(6) 0.013(5) 0.019(4) 0.015(4)
F19 0.053(4) 0.087(6) 0.098(6) 0.030(5) 0.007(4) 0.012(4)
F20 0.034(3) 0.079(5) 0.058(4) 0.000(4) 0.005(3) 0.003(3)
C84 0.042(6) 0.052(8) 0.061(8) -0.014(6) 0.006(5) -0.002(5)
C85 0.027(5) 0.053(8) 0.063(8) -0.011(6) 0.004(5) -0.002(5)
C86 0.029(5) 0.053(8) 0.090(10) -0.025(7) 0.002(6) -0.006(5)
C87 0.048(7) 0.066(10) 0.091(10) -0.013(8) -0.017(7) 0.008(6)
C88 0.051(7) 0.059(9) 0.077(9) -0.001(7) -0.008(6) 0.006(6)
C89 0.060(7) 0.046(8) 0.067(8) 0.007(7) -0.005(6) -0.009(6)
C90 0.032(5) 0.043(7) 0.068(8) -0.005(6) 0.010(5) -0.006(5)
C91 0.044(6) 0.086(10) 0.051(8) -0.005(7) 0.007(5) -0.010(6)
C92 0.057(7) 0.067(9) 0.069(9) 0.009(7) 0.016(6) -0.009(6)
C93 0.054(7) 0.052(8) 0.085(10) -0.003(7) 0.030(7) -0.012(6)
C94 0.023(5) 0.035(7) 0.107(11) -0.013(7) 0.002(6) -0.006(4)
C95 0.031(5) 0.049(7) 0.080(9) -0.017(7) 0.007(5) -0.001(5)
C96 0.029(5) 0.068(9) 0.077(9) -0.022(7) 0.005(5) -0.005(5)
C97 0.023(5) 0.092(12) 0.095(11) -0.032(10) 0.008(6) -0.005(6)
C98 0.019(5) 0.114(14) 0.130(15) -0.070(12) 0.010(7) -0.008(7)
C99 0.020(6) 0.19(2) 0.076(11) -0.079(14) -0.001(6) 0.011(9)
C100 0.034(6) 0.153(17) 0.057(10) -0.042(11) -0.007(6) 0.016(9)
C101 0.030(5) 0.100(12) 0.062(9) -0.026(8) -0.002(5) -0.001(6)
C102 0.029(5) 0.053(7) 0.043(6) -0.003(5) 0.008(4) -0.004(5)
C103 0.036(5) 0.069(9) 0.040(6) 0.007(6) 0.006(5) 0.000(5)
C104 0.040(6) 0.052(8) 0.069(8) 0.007(7) 0.010(5) -0.007(6)
C105 0.043(6) 0.059(9) 0.069(8) 0.018(7) 0.023(6) 0.007(6)
C106 0.039(6) 0.055(8) 0.063(8) 0.009(6) -0.004(5) 0.006(6)
C107 0.026(5) 0.074(9) 0.051(7) -0.001(6) 0.004(5) -0.013(5)

loop_
_atom_type_symbol
_atom_type_description
_atom_type_scat_dispersion_real
_atom_type_scat_dispersion_imag
_atom_type_scat_source
C C 0.0033 0.0016 'International Tables Vol C Tables 4.2.6.8 and 6.1.1.4'
H H 0.0000 0.0000 'International Tables Vol C Tables 4.2.6.8 and 6.1.1.4'
B B 0.0013 0.0007 'International Tables Vol C Tables 4.2.6.8 and 6.1.1.4'
N N 0.0061 0.0033 'International Tables Vol C Tables 4.2.6.8 and 6.1.1.4'
F F 0.0171 0.0103 'International Tables Vol C Tables 4.2.6.8 and 6.1.1.4'
Th Th -7.2400 8.8979 'International Tables Vol C Tables 4.2.6.8 and 6.1.1.4'

loop_
_geom_angle_atom_site_label_1
_geom_angle_atom_site_label_2
_geom_angle_atom_site_label_3
_geom_angle
N1 Th1 N3 127.4(3)
N1 Th1 N2 64.2(3)
N3 Th1 N2 64.3(3)
N1 Th1 C32 111.3(3)
N3 Th1 C32 104.8(3)
N2 Th1 C32 145.7(3)
N1 Th1 C39 98.2(3)
N3 Th1 C39 94.9(3)
N2 Th1 C39 93.4(3)
C32 Th1 C39 120.5(4)
N1 Th1 C33 116.6(3)
N3 Th1 C33 114.0(3)
N2 Th1 C33 175.7(3)
C32 Th1 C33 30.1(3)
C39 Th1 C33 90.6(4)
N1 Th1 C8 26.1(3)
N3 Th1 C8 147.0(3)
N2 Th1 C8 88.9(3)
C32 Th1 C8 86.3(3)
C39 Th1 C8 106.1(3)
C33 Th1 C8 91.3(3)
C1 N1 C8 118.6(7)
C1 N1 Th1 129.8(6)
C8 N1 Th1 110.4(5)
N1 C1 C2 108.9(7)
N1 C1 H1A 109.9
C2 C1 H1A 109.9
N1 C1 H1B 109.9
C2 C1 H1B 109.9
H1A C1 H1B 108.3
N4 Th2 N6 127.7(3)
N4 Th2 C77 99.8(4)
N6 Th2 C77 98.4(4)
N4 Th2 N5 64.9(3)
N6 Th2 N5 65.2(3)
C77 Th2 N5 93.9(3)
N4 Th2 C43 122.7(4)
N6 Th2 C43 90.9(3)
C77 Th2 C43 116.2(4)
N5 Th2 C43 144.6(3)
N4 Th2 C44 143.5(3)
N6 Th2 C44 84.2(3)
C77 Th2 C44 91.1(4)
N5 Th2 C44 149.4(3)
C43 Th2 C44 27.2(3)
N4 Th2 C42 98.3(3)
N6 Th2 C42 116.2(4)
C77 Th2 C42 116.3(3)
N5 Th2 C42 148.2(3)
C43 Th2 C42 26.5(3)
C44 Th2 C42 46.4(4)
C2 N2 C6 119.4(9)
C2 N2 Th1 119.3(7)
C6 N2 Th1 120.0(6)
N2 C2 C3 120.8(10)
N2 C2 C1 116.2(9)
C3 C2 C1 123.0(9)
C7 N3 C20 114.8(8)
C7 N3 Th1 129.5(6)
C20 N3 Th1 115.7(7)
C2 C3 C4 120.7(10)
C2 C3 H3A 119.6
C4 C3 H3A 119.6
C53 N4 C46 116.0(9)
C53 N4 Th2 115.0(7)
C46 N4 Th2 127.6(7)
C5 C4 C3 118.4(11)
C5 C4 H4A 120.8
C3 C4 H4A 120.8
C51 N5 C47 120.7(10)
C51 N5 Th2 119.3(8)
C47 N5 Th2 119.6(7)
C4 C5 C6 118.9(11)
C4 C5 H5A 120.5
C6 C5 H5A 120.5
C65 N6 C52 111.1(9)
C65 N6 Th2 123.3(6)
C52 N6 Th2 125.1(8)
N2 C6 C5 121.7(9)
N2 C6 C7 114.5(10)
C5 C6 C7 123.8(10)
N3 C7 C6 109.5(9)
N3 C7 H7A 109.8
C6 C7 H7A 109.8
N3 C7 H7B 109.8
C6 C7 H7B 109.8
H7A C7 H7B 108.2
C9 C8 C13 122.6(9)
C9 C8 N1 119.8(9)
C13 C8 N1 117.5(10)
C9 C8 Th1 115.7(6)
C13 C8 Th1 102.3(6)
C8 C9 C10 117.4(10)
C8 C9 C14 122.2(9)
C10 C9 C14 120.2(10)
C11 C10 C9 120.6(11)
C11 C10 H10A 119.7
C9 C10 H10A 119.7
C10 C11 C12 121.2(11)
C10 C11 H11A 119.4
C12 C11 H11A 119.4
C11 C12 C13 121.2(12)
C11 C12 H12A 119.4
C13 C12 H12A 119.4
C12 C13 C8 116.8(11)
C12 C13 C17 118.9(11)
C8 C13 C17 124.2(10)
C9 C14 C16 114.8(10)
C9 C14 C15 111.1(9)
C16 C14 C15 108.2(11)
C9 C14 H14A 107.5
C16 C14 H14A 107.5
C15 C14 H14A 107.5
C14 C15 H15A 109.5
C14 C15 H15B 109.5
H15A C15 H15B 109.5
C14 C15 H15C 109.5
H15A C15 H15C 109.5
H15B C15 H15C 109.5
C14 C16 H16A 109.5
C14 C16 H16B 109.5
H16A C16 H16B 109.5
C14 C16 H16C 109.5
H16A C16 H16C 109.5
H16B C16 H16C 109.5
C13 C17 C19 116.6(11)
C13 C17 C18 109.4(9)
C19 C17 C18 108.4(11)
C13 C17 H17A 107.4
C19 C17 H17A 107.4
C18 C17 H17A 107.4
C17 C18 H18A 109.5
C17 C18 H18B 109.5
H18A C18 H18B 109.5
C17 C18 H18C 109.5
H18A C18 H18C 109.5
H18B C18 H18C 109.5
C17 C19 H19A 109.5
C17 C19 H19B 109.5
H19A C19 H19B 109.5
C17 C19 H19C 109.5
H19A C19 H19C 109.5
H19B C19 H19C 109.5
C21 C20 C25 121.7(11)
C21 C20 N3 118.6(10)
C25 C20 N3 119.6(10)
C20 C21 C22 119.4(12)
C20 C21 C26 123.4(11)
C22 C21 C26 117.1(13)
C23 C22 C21 118.3(14)
C23 C22 H22A 120.9
C21 C22 H22A 120.9
C22 C23 C24 121.0(12)
C22 C23 H23A 119.5
C24 C23 H23A 119.5
C25 C24 C23 122.9(12)
C25 C24 H24A 118.5
C23 C24 H24A 118.6
C24 C25 C20 116.7(12)
C24 C25 C29 119.4(11)
C20 C25 C29 123.7(10)
C28 C26 C27 108.2(15)
C28 C26 C21 114.5(13)
C27 C26 C21 110.3(15)
C28 C26 H26A 107.9
C27 C26 H26A 107.9
C21 C26 H26A 107.9
C26 C27 H27A 109.5
C26 C27 H27B 109.5
H27A C27 H27B 109.5
C26 C27 H27C 109.5
H27A C27 H27C 109.5
H27B C27 H27C 109.5
C26 C28 H28A 109.5
C26 C28 H28B 109.5
H28A C28 H28B 109.5
C26 C28 H28C 109.5
H28A C28 H28C 109.5
H28B C28 H28C 109.5
C25 C29 C31 112.8(11)
C25 C29 C30 112.0(11)
C31 C29 C30 110.7(11)
C25 C29 H29A 107.0
C31 C29 H29A 107.0
C30 C29 H29A 107.0
C29 C30 H30A 109.5
C29 C30 H30B 109.5
H30A C30 H30B 109.5
C29 C30 H30C 109.5
H30A C30 H30C 109.5
H30B C30 H30C 109.5
C29 C31 H31A 109.5
C29 C31 H31B 109.5
H31A C31 H31B 109.5
C29 C31 H31C 109.5
H31A C31 H31C 109.5
H31B C31 H31C 109.5
C33 C32 Th1 84.8(7)
C33 C32 H32A 114.5
Th1 C32 H32A 114.5
C33 C32 H32B 114.5
Th1 C32 H32B 114.5
H32A C32 H32B 111.6
C38 C33 C32 124.3(10)
C38 C33 C34 113.9(12)
C32 C33 C34 121.4(12)
C38 C33 Th1 102.2(7)
C32 C33 Th1 65.2(6)
C34 C33 Th1 97.8(8)
C35 C34 C33 121.9(15)
C35 C34 H34A 119.1
C33 C34 H34A 119.1
C36 C35 C34 120.7(15)
C36 C35 H35A 119.7
C34 C35 H35A 119.7
C37 C36 C35 118.7(17)
C37 C36 H36A 120.7
C35 C36 H36A 120.6
C36 C37 C38 121.8(17)
C36 C37 H37A 119.1
C38 C37 H37A 119.1
C33 C38 C37 122.8(13)
C33 C38 H38A 118.6
C37 C38 H38A 118.6
C40 C39 Th1 112.3(7)
C40 C39 H39A 109.1
Th1 C39 H39A 109.1
C40 C39 H39B 109.1
Th1 C39 H39B 109.1
H39A C39 H39B 107.9
C45 C40 C41 115.2(10)
C45 C40 C39 123.1(10)
C41 C40 C39 121.6(10)
C42 C41 C40 120.0(10)
C42 C41 H41A 120.0
C40 C41 H41A 120.0
C43 C42 C41 121.9(11)
C43 C42 Th2 72.9(6)
C41 C42 Th2 83.0(5)
C43 C42 H42A 119.0
C41 C42 H42A 119.0
Th2 C42 H42A 119.0
C42 C43 C44 117.9(11)
C42 C43 Th2 80.6(6)
C44 C43 Th2 78.2(6)
C42 C43 H43A 120.5
C44 C43 H43A 120.5
Th2 C43 H43A 120.5
C45 C44 C43 120.9(12)
C45 C44 Th2 82.3(7)
C43 C44 Th2 74.6(6)
C45 C44 H44A 119.4
C43 C44 H44A 119.4
Th2 C44 H44A 119.4
C44 C45 C40 123.5(11)
C44 C45 H45A 118.3
C40 C45 H45A 118.3
N4 C46 C47 109.2(10)
N4 C46 H46A 109.8
C47 C46 H46A 109.8
N4 C46 H46B 109.8
C47 C46 H46B 109.8
H46A C46 H46B 108.3
N5 C47 C48 121.0(12)
N5 C47 C46 116.3(10)
C48 C47 C46 122.7(12)
C47 C48 C49 116.8(12)
C47 C48 H48A 121.6
C49 C48 H48A 121.6
C50 C49 C48 122.2(12)
C50 C49 H49A 118.9
C48 C49 H49A 118.9
C49 C50 C51 118.0(13)
C49 C50 H50A 121.0
C51 C50 H50A 121.0
N5 C51 C50 121.3(12)
N5 C51 C52 117.4(9)
C50 C51 C52 121.3(11)
C51 C52 N6 110.0(10)
C51 C52 H52A 109.7
N6 C52 H52A 109.7
C51 C52 H52B 109.7
N6 C52 H52B 109.7
H52A C52 H52B 108.2
C58 C53 C54 120.9(11)
C58 C53 N4 122.1(10)
C54 C53 N4 116.9(11)
C55 C54 C53 118.4(12)
C55 C54 C59 117.9(11)
C53 C54 C59 123.5(11)
C56 C55 C54 119.2(12)
C56 C55 H55A 120.4
C54 C55 H55A 120.4
C55 C56 C57 122.7(12)
C55 C56 H56A 118.6
C57 C56 H56A 118.6
C58 C57 C56 119.8(13)
C58 C57 H57A 120.1
C56 C57 H57A 120.1
C57 C58 C53 118.7(12)
C57 C58 C62 121.2(12)
C53 C58 C62 119.9(10)
C60 C59 C61 118(5)
C60 C59 C61' 134(5)
C61 C59 C60' 102(3)
C61' C59 C60' 107.4(16)
C60 C59 C54 108(4)
C61 C59 C54 133(4)
C61' C59 C54 109.6(19)
C60' C59 C54 111.4(12)
C60 C59 H59A 93.4
C61 C59 H59A 94.1
C61' C59 H59A 109.5
C60' C59 H59A 123.8
C54 C59 H59A 94.2
C59 C60 H60A 110.3
C59 C60 H60B 108.9
H60A C60 H60B 109.5
C59 C60 H60C 109.2
H60A C60 H60C 109.5
H60B C60 H60C 109.5
C59 C61 H61A 109.5
C59 C61 H61B 109.6
H61A C61 H61B 109.5
C59 C61 H61C 109.3
H61A C61 H61C 109.5
H61B C61 H61C 109.5
C59 C61' H61D 109.5
C59 C61' H61E 109.6
H61D C61' H61E 109.5
C59 C61' H61F 109.4
H61D C61' H61F 109.5
H61E C61' H61F 109.5
C59 C60' H60D 109.6
C59 C60' H60E 109.4
H60D C60' H60E 109.5
C59 C60' H60F 109.4
H60D C60' H60F 109.5
H60E C60' H60F 109.5
C63 C62 C58 111.6(10)
C63 C62 C64 110.0(11)
C58 C62 C64 113.0(10)
C63 C62 H62A 107.3
C58 C62 H62A 107.3
C64 C62 H62A 107.3
C62 C63 H63A 109.5
C62 C63 H63B 109.5
H63A C63 H63B 109.5
C62 C63 H63C 109.5
H63A C63 H63C 109.5
H63B C63 H63C 109.5
C62 C64 H64A 109.5
C62 C64 H64B 109.5
H64A C64 H64B 109.5
C62 C64 H64C 109.5
H64A C64 H64C 109.5
H64B C64 H64C 109.5
C70 C65 C66 118.9(11)
C70 C65 N6 123.1(9)
C66 C65 N6 118.0(10)
C67 C66 C65 117.9(11)
C67 C66 C71 119.0(10)
C65 C66 C71 122.7(12)
C68 C67 C66 120.3(11)
C68 C67 H67A 119.9
C66 C67 H67A 119.9
C67 C68 C69 122.2(13)
C67 C68 H68A 118.9
C69 C68 H68A 118.9
C68 C69 C70 119.0(11)
C68 C69 H69A 120.5
C70 C69 H69A 120.5
C69 C70 C65 121.4(10)
C69 C70 C74 117.8(10)
C65 C70 C74 120.7(10)
C66 C71 C72 111.1(11)
C66 C71 C73 112.7(13)
C72 C71 C73 108.7(12)
C66 C71 H71A 108.1
C72 C71 H71A 108.1
C73 C71 H71A 108.1
C71 C72 H72A 109.5
C71 C72 H72B 109.5
H72A C72 H72B 109.5
C71 C72 H72C 109.5
H72A C72 H72C 109.5
H72B C72 H72C 109.5
C71 C73 H73A 109.5
C71 C73 H73B 109.5
H73A C73 H73B 109.5
C71 C73 H73C 109.5
H73A C73 H73C 109.5
H73B C73 H73C 109.5
C76 C74 C75 112.0(9)
C76 C74 C70 112.4(9)
C75 C74 C70 108.3(9)
C76 C74 H74A 108.0
C75 C74 H74A 108.0
C70 C74 H74A 108.0
C74 C75 H75A 109.5
C74 C75 H75B 109.5
H75A C75 H75B 109.5
C74 C75 H75C 109.5
H75A C75 H75C 109.5
H75B C75 H75C 109.5
C74 C76 H76A 109.5
C74 C76 H76B 109.5
H76A C76 H76B 109.5
C74 C76 H76C 109.5
H76A C76 H76C 109.5
H76B C76 H76C 109.5
C78 C77 Th2 108.4(7)
C78 C77 H77A 110.0
Th2 C77 H77A 110.0
C78 C77 H77B 110.0
Th2 C77 H77B 110.0
H77A C77 H77B 108.4
C79 C78 C83 115.5(10)
C79 C78 C77 123.1(11)
C83 C78 C77 121.3(11)
C78 C79 C80 123.5(13)
C78 C79 H79A 118.2
C80 C79 H79A 118.2
C81 C80 C79 118.3(14)
C81 C80 H80A 120.9
C79 C80 H80A 120.9
C82 C81 C80 121.3(14)
C82 C81 H81A 119.3
C80 C81 H81A 119.3
C81 C82 C83 120.1(14)
C81 C82 H82A 119.9
C83 C82 H82A 119.9
C82 C83 C78 121.3(13)
C82 C83 H83A 119.4
C78 C83 H83A 119.4
C96 B1 C102 114.1(10)
C96 B1 C90 113.6(9)
C102 B1 C90 102.1(8)
C96 B1 C84 99.9(8)
C102 B1 C84 114.0(8)
C90 B1 C84 113.6(9)
C89 C84 C85 113.3(10)
C89 C84 B1 128.8(10)
C85 C84 B1 117.8(10)
F1 C85 C86 117.3(10)
F1 C85 C84 119.7(9)
C86 C85 C84 123.0(12)
C87 C86 F2 120.7(11)
C87 C86 C85 120.3(11)
F2 C86 C85 119.1(12)
C86 C87 F3 120.8(12)
C86 C87 C88 119.5(11)
F3 C87 C88 119.7(13)
F4 C88 C89 122.8(11)
F4 C88 C87 118.9(11)
C89 C88 C87 118.3(12)
C84 C89 F5 120.8(10)
C84 C89 C88 125.5(11)
F5 C89 C88 113.7(11)
C91 C90 C95 113.1(9)
C91 C90 B1 120.9(9)
C95 C90 B1 125.4(10)
F6 C91 C90 119.2(9)
F6 C91 C92 115.4(11)
C90 C91 C92 125.4(11)
F7 C92 C91 121.8(12)
F7 C92 C93 120.3(10)
C91 C92 C93 117.8(12)
C94 C93 F8 122.1(12)
C94 C93 C92 119.7(10)
F8 C93 C92 118.2(12)
C93 C94 F9 118.7(10)
C93 C94 C95 121.1(10)
F9 C94 C95 120.2(12)
F10 C95 C94 116.2(10)
F10 C95 C90 120.9(9)
C94 C95 C90 122.9(12)
C97 C96 C101 112.0(13)
C97 C96 B1 120.6(12)
C101 C96 B1 127.1(12)
F11 C97 C96 119.2(12)
F11 C97 C98 113.6(15)
C96 C97 C98 127.2(17)
F12 C98 C99 122.0(17)
F12 C98 C97 121.9(19)
C99 C98 C97 116.1(17)
C100 C99 F13 123(2)
C100 C99 C98 121.7(15)
F13 C99 C98 116(2)
F14 C100 C99 119.9(15)
F14 C100 C101 121.2(19)
C99 C100 C101 118.9(17)
F15 C101 C100 115.0(15)
F15 C101 C96 120.8(11)
C100 C101 C96 124.1(16)
C103 C102 C107 111.6(10)
C103 C102 B1 125.9(10)
C107 C102 B1 122.2(9)
C104 C103 F16 114.7(10)
C104 C103 C102 124.7(11)
F16 C103 C102 120.6(11)
F17 C104 C103 121.3(11)
F17 C104 C105 119.0(11)
C103 C104 C105 119.7(12)
F18 C105 C106 122.5(11)
F18 C105 C104 120.0(12)
C106 C105 C104 117.5(12)
C107 C106 F19 120.6(11)
C107 C106 C105 120.7(11)
F19 C106 C105 118.7(11)
C106 C107 F20 117.2(10)
C106 C107 C102 125.8(11)
F20 C107 C102 117.0(11)
C8S C7S C12S 120.0
C8S C7S H7SA 120.0
C12S C7S H7SA 120.0
C7S C8S C9S 120.0
C7S C8S H8SA 120.0
C9S C8S H8SA 120.0
C8S C9S C10S 120.0
C8S C9S H9SA 120.0
C10S C9S H9SA 120.0
C11S C10S C9S 120.0
C11S C10S H10B 120.0
C9S C10S H10B 120.0
C12S C11S C10S 120.0
C12S C11S H11B 120.0
C10S C11S H11B 120.0
C11S C12S C7S 120.0
C11S C12S H12B 120.0
C7S C12S H12B 120.0

loop_
_geom_bond_atom_site_label_1
_geom_bond_atom_site_label_2
_geom_bond_distance
Th1 N1 2.274(7)
Th1 N3 2.283(9)
Th1 N2 2.548(8)
Th1 C32 2.563(11)
Th1 C39 2.616(11)
Th1 C33 2.813(11)
Th1 C8 3.096(8)
N1 C1 1.451(12)
N1 C8 1.452(12)
C1 C2 1.501(14)
C1 H1A 0.9900
C1 H1B 0.9900
Th2 N4 2.269(8)
Th2 N6 2.299(9)
Th2 C77 2.516(10)
Th2 N5 2.527(9)
Th2 C43 2.973(11)
Th2 C44 3.017(11)
Th2 C42 3.069(9)
N2 C2 1.340(11)
N2 C6 1.356(12)
C2 C3 1.362(14)
N3 C7 1.450(14)
N3 C20 1.450(13)
C3 C4 1.395(15)
C3 H3A 0.9500
N4 C53 1.436(13)
N4 C46 1.486(14)
C4 C5 1.367(16)
C4 H4A 0.9500
N5 C51 1.335(14)
N5 C47 1.358(15)
C5 C6 1.388(15)
C5 H5A 0.9500
N6 C65 1.450(14)
N6 C52 1.482(13)
C6 C7 1.524(14)
C7 H7A 0.9900
C7 H7B 0.9900
C8 C9 1.411(15)
C8 C13 1.413(15)
C9 C10 1.421(14)
C9 C14 1.479(15)
C10 C11 1.371(16)
C10 H10A 0.9500
C11 C12 1.384(17)
C11 H11A 0.9500
C12 C13 1.412(15)
C12 H12A 0.9500
C13 C17 1.500(16)
C14 C16 1.516(17)
C14 C15 1.532(15)
C14 H14A 1.0000
C15 H15A 0.9800
C15 H15B 0.9800
C15 H15C 0.9800
C16 H16A 0.9800
C16 H16B 0.9800
C16 H16C 0.9800
C17 C19 1.511(16)
C17 C18 1.572(15)
C17 H17A 1.0000
C18 H18A 0.9800
C18 H18B 0.9800
C18 H18C 0.9800
C19 H19A 0.9800
C19 H19B 0.9800
C19 H19C 0.9800
C20 C21 1.391(17)
C20 C25 1.425(15)
C21 C22 1.419(17)
C21 C26 1.552(18)
C22 C23 1.382(18)
C22 H22A 0.9500
C23 C24 1.383(19)
C23 H23A 0.9500
C24 C25 1.362(15)
C24 H24A 0.9500
C25 C29 1.491(17)
C26 C28 1.50(2)
C26 C27 1.53(2)
C26 H26A 1.0000
C27 H27A 0.9800
C27 H27B 0.9800
C27 H27C 0.9800
C28 H28A 0.9800
C28 H28B 0.9800
C28 H28C 0.9800
C29 C31 1.510(17)
C29 C30 1.550(19)
C29 H29A 1.0000
C30 H30A 0.9800
C30 H30B 0.9800
C30 H30C 0.9800
C31 H31A 0.9800
C31 H31B 0.9800
C31 H31C 0.9800
C32 C33 1.416(16)
C32 H32A 0.9900
C32 H32B 0.9900
C33 C38 1.389(18)
C33 C34 1.422(15)
C34 C35 1.39(2)
C34 H34A 0.9500
C35 C36 1.37(2)
C35 H35A 0.9500
C36 C37 1.33(2)
C36 H36A 0.9500
C37 C38 1.39(2)
C37 H37A 0.9500
C38 H38A 0.9500
C39 C40 1.454(14)
C39 H39A 0.9900
C39 H39B 0.9900
C40 C45 1.424(16)
C40 C41 1.436(13)
C41 C42 1.395(15)
C41 H41A 0.9500
C42 C43 1.387(17)
C42 H42A 1.0000
C43 C44 1.410(17)
C43 H43A 1.0000
C44 C45 1.338(16)
C44 H44A 1.0000
C45 H45A 0.9500
C46 C47 1.488(17)
C46 H46A 0.9900
C46 H46B 0.9900
C47 C48 1.381(16)
C48 C49 1.422(19)
C48 H48A 0.9500
C49 C50 1.33(2)
C49 H49A 0.9500
C50 C51 1.402(15)
C50 H50A 0.9500
C51 C52 1.475(17)
C52 H52A 0.9900
C52 H52B 0.9900
C53 C58 1.400(17)
C53 C54 1.417(16)
C54 C55 1.415(16)
C54 C59 1.563(19)
C55 C56 1.354(18)
C55 H55A 0.9500
C56 C57 1.392(18)
C56 H56A 0.9500
C57 C58 1.386(17)
C57 H57A 0.9500
C58 C62 1.537(16)
C59 C60 1.44(2)
C59 C61 1.46(2)
C59 C61' 1.501(16)
C59 C60' 1.500(16)
C59 H59A 1.0000
C60 H60A 0.9800
C60 H60B 0.9800
C60 H60C 0.9800
C61 H61A 0.9800
C61 H61B 0.9800
C61 H61C 0.9800
C61' H61D 0.9800
C61' H61E 0.9800
C61' H61F 0.9800
C60' H60D 0.9800
C60' H60E 0.9800
C60' H60F 0.9800
C62 C63 1.517(16)
C62 C64 1.563(18)
C62 H62A 1.0000
C63 H63A 0.9800
C63 H63B 0.9800
C63 H63C 0.9800
C64 H64A 0.9800
C64 H64B 0.9800
C64 H64C 0.9800
C65 C70 1.394(15)
C65 C66 1.421(14)
C66 C67 1.416(17)
C66 C71 1.500(17)
C67 C68 1.350(17)
C67 H67A 0.9500
C68 C69 1.370(16)
C68 H68A 0.9500
C69 C70 1.373(15)
C69 H69A 0.9500
C70 C74 1.558(14)
C71 C72 1.55(2)
C71 C73 1.586(17)
C71 H71A 1.0000
C72 H72A 0.9800
C72 H72B 0.9800
C72 H72C 0.9800
C73 H73A 0.9800
C73 H73B 0.9800
C73 H73C 0.9800
C74 C76 1.496(15)
C74 C75 1.542(15)
C74 H74A 1.0000
C75 H75A 0.9800
C75 H75B 0.9800
C75 H75C 0.9800
C76 H76A 0.9800
C76 H76B 0.9800
C76 H76C 0.9800
C77 C78 1.488(14)
C77 H77A 0.9900
C77 H77B 0.9900
C78 C79 1.356(16)
C78 C83 1.432(15)
C79 C80 1.409(17)
C79 H79A 0.9500
C80 C81 1.38(2)
C80 H80A 0.9500
C81 C82 1.332(19)
C81 H81A 0.9500
C82 C83 1.400(17)
C82 H82A 0.9500
C83 H83A 0.9500
F1 C85 1.332(13)
B1 C96 1.641(17)
B1 C102 1.646(17)
B1 C90 1.656(15)
B1 C84 1.657(15)
F2 C86 1.348(13)
F3 C87 1.350(13)
F4 C88 1.343(15)
F5 C89 1.369(13)
F6 C91 1.360(13)
F7 C92 1.338(15)
F8 C93 1.352(12)
F9 C94 1.364(12)
F10 C95 1.323(13)
F11 C97 1.355(16)
F12 C98 1.327(19)
F13 C99 1.355(16)
F14 C100 1.323(19)
F15 C101 1.348(16)
F16 C103 1.379(12)
F17 C104 1.344(13)
F18 C105 1.351(13)
F19 C106 1.359(12)
F20 C107 1.356(12)
C84 C89 1.365(16)
C84 C85 1.412(14)
C85 C86 1.401(15)
C86 C87 1.341(18)
C87 C88 1.397(18)
C88 C89 1.389(16)
C90 C91 1.366(15)
C90 C95 1.429(14)
C91 C92 1.386(16)
C92 C93 1.404(17)
C93 C94 1.333(17)
C94 C95 1.373(15)
C96 C97 1.366(18)
C96 C101 1.412(18)
C97 C98 1.392(19)
C98 C99 1.37(2)
C99 C100 1.35(2)
C100 C101 1.378(18)
C102 C103 1.386(15)
C102 C107 1.390(15)
C103 C104 1.366(16)
C104 C105 1.382(16)
C105 C106 1.361(17)
C106 C107 1.332(16)
C7S C8S 1.3900
C7S C12S 1.3900
C7S H7SA 0.9500
C8S C9S 1.3900
C8S H8SA 0.9500
C9S C10S 1.3900
C9S H9SA 0.9500
C10S C11S 1.3900
C10S H10B 0.9500
C11S C12S 1.3900
C11S H11B 0.9500
C12S H12B 0.9500

loop_
_geom_torsion_atom_site_label_1
_geom_torsion_atom_site_label_2
_geom_torsion_atom_site_label_3
_geom_torsion_atom_site_label_4
_geom_torsion
N3 Th1 N1 C1 -20.1(11)
N2 Th1 N1 C1 -7.3(8)
C32 Th1 N1 C1 -150.1(9)
C39 Th1 N1 C1 82.5(9)
C33 Th1 N1 C1 177.4(9)
C8 Th1 N1 C1 -167.3(14)
N3 Th1 N1 C8 147.2(7)
N2 Th1 N1 C8 160.0(8)
C32 Th1 N1 C8 17.2(8)
C39 Th1 N1 C8 -110.1(7)
C33 Th1 N1 C8 -15.3(8)
C8 N1 C1 C2 -163.2(9)
Th1 N1 C1 C2 3.3(13)
N1 Th1 N2 C2 11.1(7)
N3 Th1 N2 C2 179.8(8)
C32 Th1 N2 C2 101.6(8)
C39 Th1 N2 C2 -86.3(7)
C8 Th1 N2 C2 19.8(7)
N1 Th1 N2 C6 177.9(9)
N3 Th1 N2 C6 -13.4(7)
C32 Th1 N2 C6 -91.6(9)
C39 Th1 N2 C6 80.4(8)
C8 Th1 N2 C6 -173.5(8)
C6 N2 C2 C3 -0.6(15)
Th1 N2 C2 C3 166.2(8)
C6 N2 C2 C1 179.2(9)
Th1 N2 C2 C1 -13.9(12)
N1 C1 C2 N2 7.6(13)
N1 C1 C2 C3 -172.6(10)
N1 Th1 N3 C7 23.1(11)
N2 Th1 N3 C7 10.3(9)
C32 Th1 N3 C7 155.5(10)
C39 Th1 N3 C7 -81.2(10)
C33 Th1 N3 C7 -174.0(9)
C8 Th1 N3 C7 49.0(12)
N1 Th1 N3 C20 -157.4(7)
N2 Th1 N3 C20 -170.2(8)
C32 Th1 N3 C20 -25.0(8)
C39 Th1 N3 C20 98.4(8)
C33 Th1 N3 C20 5.5(9)
C8 Th1 N3 C20 -131.4(7)
N2 C2 C3 C4 0.7(17)
C1 C2 C3 C4 -179.1(10)
N6 Th2 N4 C53 131.8(7)
C77 Th2 N4 C53 -119.5(8)
N5 Th2 N4 C53 150.8(9)
C43 Th2 N4 C53 10.5(9)
C44 Th2 N4 C53 -14.1(11)
C42 Th2 N4 C53 -0.8(8)
N6 Th2 N4 C46 -33.8(11)
C77 Th2 N4 C46 74.9(10)
N5 Th2 N4 C46 -14.8(9)
C43 Th2 N4 C46 -155.1(9)
C44 Th2 N4 C46 -179.7(9)
C42 Th2 N4 C46 -166.4(9)
C2 C3 C4 C5 -0.1(17)
N4 Th2 N5 C51 -175.1(8)
N6 Th2 N5 C51 -11.6(7)
C77 Th2 N5 C51 85.9(8)
C43 Th2 N5 C51 -63.3(10)
C44 Th2 N5 C51 -12.8(10)
C42 Th2 N5 C51 -111.8(9)
N4 Th2 N5 C47 12.0(7)
N6 Th2 N5 C47 175.5(8)
C77 Th2 N5 C47 -87.0(8)
C43 Th2 N5 C47 123.8(8)
C44 Th2 N5 C47 174.3(7)
C42 Th2 N5 C47 75.3(10)
C3 C4 C5 C6 -0.6(17)
N4 Th2 N6 C65 -154.0(7)
C77 Th2 N6 C65 96.6(8)
N5 Th2 N6 C65 -173.0(8)
C43 Th2 N6 C65 -20.0(8)
C44 Th2 N6 C65 6.4(8)
C42 Th2 N6 C65 -28.3(8)
N4 Th2 N6 C52 35.0(9)
C77 Th2 N6 C52 -74.4(9)
N5 Th2 N6 C52 16.0(8)
C43 Th2 N6 C52 169.0(9)
C44 Th2 N6 C52 -164.6(9)
C42 Th2 N6 C52 160.7(8)
C2 N2 C6 C5 -0.1(16)
Th1 N2 C6 C5 -166.8(8)
C2 N2 C6 C7 -178.0(10)
Th1 N2 C6 C7 15.3(12)
C4 C5 C6 N2 0.7(18)
C4 C5 C6 C7 178.4(11)
C20 N3 C7 C6 174.0(9)
Th1 N3 C7 C6 -6.5(14)
N2 C6 C7 N3 -6.6(14)
C5 C6 C7 N3 175.5(11)
C1 N1 C8 C9 -93.9(12)
Th1 N1 C8 C9 97.1(9)
C1 N1 C8 C13 90.4(11)
Th1 N1 C8 C13 -78.5(9)
C1 N1 C8 Th1 168.9(12)
N1 Th1 C8 C9 -107.0(11)
N3 Th1 C8 C9 -159.3(7)
N2 Th1 C8 C9 -125.0(7)
C32 Th1 C8 C9 89.0(8)
C39 Th1 C8 C9 -31.7(8)
C33 Th1 C8 C9 59.3(8)
N1 Th1 C8 C13 117.1(11)
N3 Th1 C8 C13 64.9(9)
N2 Th1 C8 C13 99.2(7)
C32 Th1 C8 C13 -46.8(7)
C39 Th1 C8 C13 -167.5(7)
C33 Th1 C8 C13 -76.5(7)
N3 Th1 C8 N1 -52.2(10)
N2 Th1 C8 N1 -17.9(7)
C32 Th1 C8 N1 -163.9(7)
C39 Th1 C8 N1 75.3(8)
C33 Th1 C8 N1 166.4(7)
C13 C8 C9 C10 4.8(13)
N1 C8 C9 C10 -170.6(8)
Th1 C8 C9 C10 -121.3(7)
C13 C8 C9 C14 -169.5(9)
N1 C8 C9 C14 15.1(13)
Th1 C8 C9 C14 64.4(10)
C8 C9 C10 C11 -0.5(14)
C14 C9 C10 C11 173.9(9)
C9 C10 C11 C12 -2.5(15)
C10 C11 C12 C13 1.4(15)
C11 C12 C13 C8 2.7(14)
C11 C12 C13 C17 -174.2(9)
C9 C8 C13 C12 -5.8(13)
N1 C8 C13 C12 169.7(8)
Th1 C8 C13 C12 126.0(7)
C9 C8 C13 C17 170.8(9)
N1 C8 C13 C17 -13.6(13)
Th1 C8 C13 C17 -57.3(10)
C8 C9 C14 C16 -138.9(10)
C10 C9 C14 C16 47.0(13)
C8 C9 C14 C15 97.9(12)
C10 C9 C14 C15 -76.2(13)
C12 C13 C17 C19 -48.6(13)
C8 C13 C17 C19 134.8(11)
C12 C13 C17 C18 74.8(13)
C8 C13 C17 C18 -101.8(11)
C7 N3 C20 C21 -101.4(13)
Th1 N3 C20 C21 79.0(12)
C7 N3 C20 C25 81.4(13)
Th1 N3 C20 C25 -98.2(10)
C25 C20 C21 C22 1.0(18)
N3 C20 C21 C22 -176.0(11)
C25 C20 C21 C26 -176.1(12)
N3 C20 C21 C26 6.8(18)
C20 C21 C22 C23 -0.4(19)
C26 C21 C22 C23 177.0(13)
C21 C22 C23 C24 -1(2)
C22 C23 C24 C25 3(2)
C23 C24 C25 C20 -2(2)
C23 C24 C25 C29 -177.5(14)
C21 C20 C25 C24 0.1(18)
N3 C20 C25 C24 177.2(11)
C21 C20 C25 C29 175.4(12)
N3 C20 C25 C29 -7.5(17)
C20 C21 C26 C28 -154.1(13)
C22 C21 C26 C28 28.7(18)
C20 C21 C26 C27 83.6(18)
C22 C21 C26 C27 -93.7(18)
C24 C25 C29 C31 66.9(17)
C20 C25 C29 C31 -108.3(13)
C24 C25 C29 C30 -58.8(15)
C20 C25 C29 C30 126.0(12)
N1 Th1 C32 C33 -106.5(6)
N3 Th1 C32 C33 112.5(7)
N2 Th1 C32 C33 178.3(5)
C39 Th1 C32 C33 7.5(8)
C8 Th1 C32 C33 -99.0(7)
Th1 C32 C33 C38 88.0(11)
Th1 C32 C33 C34 -83.9(10)
N1 Th1 C33 C38 -35.4(9)
N3 Th1 C33 C38 159.8(7)
C32 Th1 C33 C38 -122.4(11)
C39 Th1 C33 C38 64.1(8)
C8 Th1 C33 C38 -42.0(8)
N1 Th1 C33 C32 87.0(7)
N3 Th1 C33 C32 -77.8(7)
C39 Th1 C33 C32 -173.5(7)
C8 Th1 C33 C32 80.3(7)
N1 Th1 C33 C34 -152.0(8)
N3 Th1 C33 C34 43.2(9)
C32 Th1 C33 C34 121.0(12)
C39 Th1 C33 C34 -52.5(9)
C8 Th1 C33 C34 -158.6(9)
C38 C33 C34 C35 4.8(17)
C32 C33 C34 C35 177.5(12)
Th1 C33 C34 C35 111.8(12)
C33 C34 C35 C36 -3(2)
C34 C35 C36 C37 2(3)
C35 C36 C37 C38 -2(3)
C32 C33 C38 C37 -177.5(12)
C34 C33 C38 C37 -5.1(18)
Th1 C33 C38 C37 -109.4(12)
C36 C37 C38 C33 4(2)
N1 Th1 C39 C40 -34.3(8)
N3 Th1 C39 C40 94.5(8)
N2 Th1 C39 C40 30.1(8)
C32 Th1 C39 C40 -155.1(7)
C33 Th1 C39 C40 -151.3(8)
C8 Th1 C39 C40 -59.8(8)
Th1 C39 C40 C45 -68.7(10)
Th1 C39 C40 C41 108.5(9)
C45 C40 C41 C42 8.4(13)
C39 C40 C41 C42 -169.0(9)
C40 C41 C42 C43 -4.9(15)
C40 C41 C42 Th2 -69.7(8)
N4 Th2 C42 C43 158.2(7)
N6 Th2 C42 C43 18.7(8)
C77 Th2 C42 C43 -96.4(8)
N5 Th2 C42 C43 103.4(9)
C44 Th2 C42 C43 -32.7(7)
N4 Th2 C42 C41 -75.3(7)
N6 Th2 C42 C41 145.2(7)
C77 Th2 C42 C41 30.1(9)
N5 Th2 C42 C41 -130.1(7)
C43 Th2 C42 C41 126.5(11)
C44 Th2 C42 C41 93.8(8)
C41 C42 C43 C44 1.2(16)
Th2 C42 C43 C44 71.1(9)
C41 C42 C43 Th2 -70.0(9)
N4 Th2 C43 C42 -25.8(9)
N6 Th2 C43 C42 -163.2(7)
C77 Th2 C43 C42 96.9(8)
N5 Th2 C43 C42 -117.8(7)
C44 Th2 C43 C42 121.3(11)
N4 Th2 C43 C44 -147.1(7)
N6 Th2 C43 C44 75.4(7)
C77 Th2 C43 C44 -24.4(9)
N5 Th2 C43 C44 120.9(8)
C42 Th2 C43 C44 -121.3(11)
C42 C43 C44 C45 -1.6(16)
Th2 C43 C44 C45 70.9(10)
C42 C43 C44 Th2 -72.6(9)
N4 Th2 C44 C45 -75.0(10)
N6 Th2 C44 C45 131.5(8)
C77 Th2 C44 C45 33.2(8)
N5 Th2 C44 C45 132.7(7)
C43 Th2 C44 C45 -125.0(11)
C42 Th2 C44 C45 -93.3(8)
N4 Th2 C44 C43 50.1(10)
N6 Th2 C44 C43 -103.4(7)
C77 Th2 C44 C43 158.2(8)
N5 Th2 C44 C43 -102.3(8)
C42 Th2 C44 C43 31.8(6)
C43 C44 C45 C40 6.0(17)
Th2 C44 C45 C40 72.9(10)
C41 C40 C45 C44 -9.2(15)
C39 C40 C45 C44 168.1(10)
C53 N4 C46 C47 -149.9(10)
Th2 N4 C46 C47 15.6(14)
C51 N5 C47 C48 0.1(15)
Th2 N5 C47 C48 173.0(8)
C51 N5 C47 C46 178.4(10)
Th2 N5 C47 C46 -8.8(12)
N4 C46 C47 N5 -2.6(14)
N4 C46 C47 C48 175.6(10)
N5 C47 C48 C49 0.6(16)
C46 C47 C48 C49 -177.5(11)
C47 C48 C49 C50 0.6(18)
C48 C49 C50 C51 -2.4(18)
C47 N5 C51 C50 -2.1(15)
Th2 N5 C51 C50 -174.9(8)
C47 N5 C51 C52 179.3(9)
Th2 N5 C51 C52 6.5(12)
C49 C50 C51 N5 3.2(17)
C49 C50 C51 C52 -178.3(11)
N5 C51 C52 N6 6.1(14)
C50 C51 C52 N6 -172.5(9)
C65 N6 C52 C51 169.5(9)
Th2 N6 C52 C51 -18.6(12)
C46 N4 C53 C58 -83.7(14)
Th2 N4 C53 C58 109.0(11)
C46 N4 C53 C54 98.2(13)
Th2 N4 C53 C54 -69.1(12)
C58 C53 C54 C55 -3.5(18)
N4 C53 C54 C55 174.6(11)
C58 C53 C54 C59 171.0(12)
N4 C53 C54 C59 -10.9(17)
C53 C54 C55 C56 0.1(19)
C59 C54 C55 C56 -174.7(12)
C54 C55 C56 C57 1(2)
C55 C56 C57 C58 0(2)
C56 C57 C58 C53 -3.7(19)
C56 C57 C58 C62 -179.6(12)
C54 C53 C58 C57 5.3(19)
N4 C53 C58 C57 -172.7(11)
C54 C53 C58 C62 -178.8(11)
N4 C53 C58 C62 3.2(17)
C55 C54 C59 C60 115(7)
C53 C54 C59 C60 -60(7)
C55 C54 C59 C61 -51(5)
C53 C54 C59 C61 135(5)
C55 C54 C59 C61' -37.9(19)
C53 C54 C59 C61' 147.6(16)
C55 C54 C59 C60' 80.7(18)
C53 C54 C59 C60' -93.8(18)
C57 C58 C62 C63 85.5(15)
C53 C58 C62 C63 -90.3(14)
C57 C58 C62 C64 -39.1(16)
C53 C58 C62 C64 145.1(12)
C52 N6 C65 C70 82.5(12)
Th2 N6 C65 C70 -89.6(11)
C52 N6 C65 C66 -100.0(11)
Th2 N6 C65 C66 87.9(10)
C70 C65 C66 C67 1.0(15)
N6 C65 C66 C67 -176.5(10)
C70 C65 C66 C71 -171.8(10)
N6 C65 C66 C71 10.6(15)
C65 C66 C67 C68 3.3(17)
C71 C66 C67 C68 176.4(11)
C66 C67 C68 C69 -6(2)
C67 C68 C69 C70 4.7(19)
C68 C69 C70 C65 -0.1(17)
C68 C69 C70 C74 -178.0(11)
C66 C65 C70 C69 -2.7(16)
N6 C65 C70 C69 174.8(10)
C66 C65 C70 C74 175.1(10)
N6 C65 C70 C74 -7.4(15)
C67 C66 C71 C72 -83.1(15)
C65 C66 C71 C72 89.6(15)
C67 C66 C71 C73 39.1(16)
C65 C66 C71 C73 -148.1(12)
C69 C70 C74 C76 -54.6(14)
C65 C70 C74 C76 127.6(11)
C69 C70 C74 C75 69.7(13)
C65 C70 C74 C75 -108.1(12)
N4 Th2 C77 C78 -51.5(9)
N6 Th2 C77 C78 79.2(8)
N5 Th2 C77 C78 13.7(8)
C43 Th2 C77 C78 174.4(7)
C44 Th2 C77 C78 163.5(8)
C42 Th2 C77 C78 -156.0(8)
Th2 C77 C78 C79 88.0(12)
Th2 C77 C78 C83 -88.4(11)
C83 C78 C79 C80 -0.2(18)
C77 C78 C79 C80 -176.9(12)
C78 C79 C80 C81 2(2)
C79 C80 C81 C82 -2(2)
C80 C81 C82 C83 2(2)
C81 C82 C83 C78 0(2)
C79 C78 C83 C82 -0.4(16)
C77 C78 C83 C82 176.3(11)
C96 B1 C84 C89 107.5(13)
C102 B1 C84 C89 -130.3(12)
C90 B1 C84 C89 -13.8(17)
C96 B1 C84 C85 -68.6(12)
C102 B1 C84 C85 53.6(13)
C90 B1 C84 C85 170.1(10)
C89 C84 C85 F1 -179.7(10)
B1 C84 C85 F1 -3.0(15)
C89 C84 C85 C86 2.2(17)
B1 C84 C85 C86 178.9(10)
F1 C85 C86 C87 -178.9(11)
C84 C85 C86 C87 -0.7(18)
F1 C85 C86 F2 0.0(16)
C84 C85 C86 F2 178.2(10)
F2 C86 C87 F3 1.7(19)
C85 C86 C87 F3 -179.4(11)
F2 C86 C87 C88 179.8(11)
C85 C86 C87 C88 -1.3(19)
C86 C87 C88 F4 -178.8(12)
F3 C87 C88 F4 -0.7(19)
C86 C87 C88 C89 2(2)
F3 C87 C88 C89 179.8(12)
C85 C84 C89 F5 176.3(10)
B1 C84 C89 F5 0.1(19)
C85 C84 C89 C88 -1.8(18)
B1 C84 C89 C88 -178.0(12)
F4 C88 C89 C84 -179.6(12)
C87 C88 C89 C84 0(2)
F4 C88 C89 F5 2.2(18)
C87 C88 C89 F5 -178.3(11)
C96 B1 C90 C91 -167.3(11)
C102 B1 C90 C91 69.3(13)
C84 B1 C90 C91 -53.9(15)
C96 B1 C90 C95 22.0(16)
C102 B1 C90 C95 -101.4(12)
C84 B1 C90 C95 135.4(11)
C95 C90 C91 F6 175.9(11)
B1 C90 C91 F6 4.1(18)
C95 C90 C91 C92 -2.5(19)
B1 C90 C91 C92 -174.3(12)
F6 C91 C92 F7 0.9(19)
C90 C91 C92 F7 179.4(12)
F6 C91 C92 C93 -177.0(11)
C90 C91 C92 C93 1(2)
F7 C92 C93 C94 -177.5(12)
C91 C92 C93 C94 0(2)
F7 C92 C93 F8 1.3(19)
C91 C92 C93 F8 179.2(11)
F8 C93 C94 F9 0.1(18)
C92 C93 C94 F9 178.8(11)
F8 C93 C94 C95 -179.6(11)
C92 C93 C94 C95 -0.9(19)
C93 C94 C95 F10 178.3(11)
F9 C94 C95 F10 -1.5(16)
C93 C94 C95 C90 -0.3(19)
F9 C94 C95 C90 180.0(10)
C91 C90 C95 F10 -176.6(11)
B1 C90 C95 F10 -5.2(17)
C91 C90 C95 C94 1.9(17)
B1 C90 C95 C94 173.3(11)
C102 B1 C96 C97 167.7(9)
C90 B1 C96 C97 51.2(14)
C84 B1 C96 C97 -70.2(12)
C102 B1 C96 C101 -19.5(14)
C90 B1 C96 C101 -136.0(11)
C84 B1 C96 C101 102.6(12)
C101 C96 C97 F11 -177.6(9)
B1 C96 C97 F11 -3.8(15)
C101 C96 C97 C98 2.1(17)
B1 C96 C97 C98 175.9(10)
F11 C97 C98 F12 -0.9(16)
C96 C97 C98 F12 179.3(11)
F11 C97 C98 C99 179.4(10)
C96 C97 C98 C99 -0.3(18)
F12 C98 C99 C100 179.0(11)
C97 C98 C99 C100 -1.3(18)
F12 C98 C99 F13 1.9(17)
C97 C98 C99 F13 -178.5(9)
F13 C99 C100 F14 -1.5(19)
C98 C99 C100 F14 -178.4(10)
F13 C99 C100 C101 177.9(10)
C98 C99 C100 C101 0.9(19)
F14 C100 C101 F15 -2.2(16)
C99 C100 C101 F15 178.4(10)
F14 C100 C101 C96 -179.5(10)
C99 C100 C101 C96 1.2(18)
C97 C96 C101 F15 -179.6(9)
B1 C96 C101 F15 7.1(16)
C97 C96 C101 C100 -2.5(16)
B1 C96 C101 C100 -175.8(10)
C96 B1 C102 C103 135.9(10)
C90 B1 C102 C103 -101.1(11)
C84 B1 C102 C103 21.9(14)
C96 B1 C102 C107 -50.0(12)
C90 B1 C102 C107 73.0(11)
C84 B1 C102 C107 -164.0(9)
C107 C102 C103 C104 -0.4(15)
B1 C102 C103 C104 174.2(10)
C107 C102 C103 F16 -178.4(8)
B1 C102 C103 F16 -3.8(15)
F16 C103 C104 F17 -1.3(15)
C102 C103 C104 F17 -179.3(9)
F16 C103 C104 C105 179.2(9)
C102 C103 C104 C105 1.2(17)
F17 C104 C105 F18 0.4(15)
C103 C104 C105 F18 180.0(9)
F17 C104 C105 C106 179.9(10)
C103 C104 C105 C106 -0.6(16)
F18 C105 C106 C107 178.8(10)
C104 C105 C106 C107 -0.6(17)
F18 C105 C106 F19 0.8(16)
C104 C105 C106 F19 -178.6(9)
F19 C106 C107 F20 1.8(16)
C105 C106 C107 F20 -176.2(9)
F19 C106 C107 C102 179.4(9)
C105 C106 C107 C102 1.4(18)
C103 C102 C107 C106 -0.9(15)
B1 C102 C107 C106 -175.7(10)
C103 C102 C107 F20 176.8(8)
B1 C102 C107 F20 1.9(14)
C12S C7S C8S C9S 0.0
C7S C8S C9S C10S 0.0
C8S C9S C10S C11S 0.0
C9S C10S C11S C12S 0.0
C10S C11S C12S C7S 0.0
C8S C7S C12S C11S 0.0

loop_
_platon_squeeze_void_nr
_platon_squeeze_void_average_x
_platon_squeeze_void_average_y
_platon_squeeze_void_average_z
_platon_squeeze_void_volume
_platon_squeeze_void_count_electrons
1 0.000 0.000 0.000 643.4 231.5
2 0.500 0.500 0.500 643.6 236.2
